data_4334296
loop_
_publ_author_name
'Kongzhao Su'
'Feilong Jiang'
'Jinjie Qian'
'Mingyan Wu'
'Kecai Xiong'
'Yanli Gai'
'Maochun Hong'

_publ_section_title
;
 Thiacalix[4]arene-Supported Kite-Like Heterometallic Tetranuclear
 ZnIILnIII3 (Ln = Gd, Tb, Dy, Ho) Complexes
;
_journal_name_full 'Inorganic Chemistry'
_journal_page_first 3780
_journal_page_last 3786
_journal_paper_doi 10.1021/ic302367q
_journal_volume 52
_journal_year 2013
_chemical_formula_sum 'C93 H121 Ho3 N2 O20 S8 Zn'
_chemical_formula_weight 2403.67
_chemical_name_systematic
; 
 ? 
;
_space_group_IT_number 14
_symmetry_cell_setting monoclinic
_symmetry_space_group_name_Hall '-P 2yn'
_symmetry_space_group_name_H-M 'P 1 21/n 1'
_atom_sites_solution_hydrogens geom
_atom_sites_solution_primary direct
_atom_sites_solution_secondary difmap
_audit_creation_method SHELXL-97
_cell_angle_alpha 90.00
_cell_angle_beta 100.780(2)
_cell_angle_gamma 90.00
_cell_formula_units_Z 4
_cell_length_a 23.4538(9)
_cell_length_b 12.9420(3)
_cell_length_c 36.2915(13)
_cell_measurement_temperature 298(2)
_cell_volume 10821.5(6)
_computing_structure_refinement 'SHELXL-97 (Sheldrick, 1997)'
_computing_structure_solution 'SHELXS-97 (Sheldrick, 1990)'
_diffrn_ambient_temperature 298(2)
_diffrn_measured_fraction_theta_full 0.989
_diffrn_measured_fraction_theta_max 0.989
_diffrn_measurement_device_type 'Saturn724+ (2x2 bin mode)'
_diffrn_measurement_method CCD_Profile_fitting
_diffrn_radiation_monochromator graphite
_diffrn_radiation_source 'fine-focus sealed tube'
_diffrn_radiation_type MoK\a
_diffrn_radiation_wavelength 0.71073
_diffrn_reflns_av_R_equivalents 0.0336
_diffrn_reflns_av_sigmaI/netI 0.0391
_diffrn_reflns_limit_h_max 27
_diffrn_reflns_limit_h_min -27
_diffrn_reflns_limit_k_max 15
_diffrn_reflns_limit_k_min -15
_diffrn_reflns_limit_l_max 41
_diffrn_reflns_limit_l_min -43
_diffrn_reflns_number 66538
_diffrn_reflns_theta_full 25.00
_diffrn_reflns_theta_max 25.00
_diffrn_reflns_theta_min 2.48
_exptl_absorpt_coefficient_mu 2.603
_exptl_absorpt_correction_T_max 0.6240
_exptl_absorpt_correction_T_min 0.5622
_exptl_absorpt_correction_type multi-scan
_exptl_crystal_colour Colorless
_exptl_crystal_density_diffrn 1.455
_exptl_crystal_description Prism
_exptl_crystal_F_000 4716
_exptl_crystal_size_max 0.25
_exptl_crystal_size_mid 0.25
_exptl_crystal_size_min 0.20
_refine_diff_density_max 2.175
_refine_diff_density_min -1.462
_refine_diff_density_rms 0.137
_refine_ls_extinction_method none
_refine_ls_goodness_of_fit_ref 1.071
_refine_ls_hydrogen_treatment constr
_refine_ls_matrix_type full
_refine_ls_number_parameters 1162
_refine_ls_number_reflns 18844
_refine_ls_number_restraints 660
_refine_ls_restrained_S_all 1.081
_refine_ls_R_factor_all 0.0573
_refine_ls_R_factor_gt 0.0497
_refine_ls_shift/su_max 0.004
_refine_ls_shift/su_mean 0.000
_refine_ls_structure_factor_coef Fsqd
_refine_ls_weighting_details 'calc w=1/[\s^2^(Fo^2^)+(0.0660P)^2^+54.4022P] where P=(Fo^2^+2Fc^2^)/3'
_refine_ls_weighting_scheme calc
_refine_ls_wR_factor_gt 0.1344
_refine_ls_wR_factor_ref 0.1419
_reflns_number_gt 16440
_reflns_number_total 18844
_reflns_threshold_expression >2sigma(I)
_cod_data_source_file ic302367q_si_005.cif
_cod_data_source_block d:\docume~1\admini~1\tzn-ho\1
_cod_database_code 4334296

loop_
_symmetry_equiv_pos_as_xyz
'x, y, z'
'-x+1/2, y+1/2, -z+1/2'
'-x, -y, -z'
'x-1/2, -y-1/2, z-1/2'

loop_
_atom_site_label
_atom_site_type_symbol
_atom_site_fract_x
_atom_site_fract_y
_atom_site_fract_z
_atom_site_U_iso_or_equiv
_atom_site_adp_type
_atom_site_occupancy
_atom_site_symmetry_multiplicity
_atom_site_calc_flag
_atom_site_refinement_flags
Ho1 Ho 1.105613(13) 0.58936(2) 0.262241(8) 0.03676(10) Uani 1 1 d .
Ho2 Ho 1.025512(12) 0.82388(2) 0.248655(8) 0.03231(9) Uani 1 1 d .
Ho3 Ho 0.888303(12) 0.69751(2) 0.240636(7) 0.03069(9) Uani 1 1 d .
Zn1 Zn 0.97307(3) 0.49123(6) 0.25289(2) 0.03502(17) Uani 1 1 d .
S1 S 1.14929(8) 0.53336(15) 0.19501(5) 0.0444(4) Uani 1 1 d .
S2 S 1.03551(8) 0.90751(13) 0.17475(5) 0.0392(4) Uani 1 1 d .
S3 S 0.82908(7) 0.69413(12) 0.16061(4) 0.0353(3) Uani 1 1 d .
S4 S 0.94578(7) 0.33252(13) 0.20239(4) 0.0380(4) Uani 1 1 d .
S5 S 1.16337(7) 0.56899(14) 0.34059(5) 0.0411(4) Uani 1 1 d .
S6 S 1.04819(7) 0.94206(13) 0.31982(4) 0.0372(4) Uani 1 1 d .
S7 S 0.84419(7) 0.72376(13) 0.31094(5) 0.0365(3) Uani 1 1 d .
S8 S 0.95856(7) 0.35128(13) 0.31153(5) 0.0397(4) Uani 1 1 d .
O1 O 1.0805(2) 0.7153(4) 0.21603(12) 0.0389(10) Uani 1 1 d .
O2 O 0.94233(19) 0.7866(3) 0.20225(11) 0.0339(9) Uani 1 1 d .
O3 O 0.90926(19) 0.5518(3) 0.20962(12) 0.0389(10) Uani 1 1 d .
O4 O 1.04150(19) 0.4850(4) 0.22362(13) 0.0434(11) Uani 1 1 d .
O5 O 1.08881(19) 0.7362(3) 0.29676(12) 0.0384(10) Uani 1 1 d .
O6 O 0.95030(18) 0.8022(3) 0.28386(11) 0.0336(9) Uani 1 1 d .
O7 O 0.91437(19) 0.5604(3) 0.28210(12) 0.0377(10) Uani 1 1 d .
O8 O 1.0482(2) 0.5017(4) 0.29707(12) 0.0421(11) Uani 1 1 d .
O9 O 0.99847(19) 0.6528(3) 0.25221(13) 0.0403(11) Uani 1 1 d .
O10 O 1.1562(2) 0.4319(4) 0.27128(16) 0.0567(13) Uani 1 1 d U
O11 O 1.1959(3) 0.6673(5) 0.26720(17) 0.0741(18) Uani 1 1 d .
O12 O 1.2124(4) 0.8325(7) 0.2830(3) 0.113(3) Uani 1 1 d .
O13 O 1.1160(2) 0.9139(5) 0.25380(16) 0.0619(15) Uani 1 1 d .
O14 O 0.9746(2) 0.9827(4) 0.24020(15) 0.0499(12) Uani 1 1 d .
O15 O 0.8350(2) 0.8482(4) 0.23115(14) 0.0464(12) Uani 1 1 d .
O16 O 0.8671(3) 0.9945(4) 0.21103(18) 0.0655(16) Uani 1 1 d .
O17 O 0.7967(2) 0.6186(4) 0.23576(14) 0.0488(12) Uani 1 1 d .
O18 O 0.9807(10) 0.5731(18) 0.0962(6) 0.306(11) Uiso 1 1 d .
O19 O 0.8766(5) 1.0920(9) 0.1412(3) 0.150(4) Uiso 1 1 d .
O20 O 1.2459(8) 0.9440(14) 0.3552(5) 0.236(7) Uiso 1 1 d .
N2 N 0.7009(3) 0.6246(7) 0.2191(2) 0.073(2) Uani 1 1 d .
N1A N 1.2066(9) 0.3076(18) 0.3035(6) 0.087(5) Uani 0.50 1 d PU
N1B N 1.1682(12) 0.2677(15) 0.2950(7) 0.101(7) Uani 0.50 1 d PU
C1 C 1.0960(3) 0.7240(5) 0.18356(18) 0.0372(14) Uani 1 1 d U
C2 C 1.0803(3) 0.8109(6) 0.16003(18) 0.0395(14) Uani 1 1 d U
C3 C 1.0984(3) 0.8222(7) 0.1257(2) 0.0508(17) Uani 1 1 d U
H3 H 1.0889 0.8823 0.1119 0.061 Uiso 1 1 calc R
C4 C 1.1303(4) 0.7460(8) 0.1115(2) 0.0622(19) Uani 1 1 d U
C5 C 1.1434(3) 0.6577(7) 0.1333(2) 0.0531(17) Uani 1 1 d U
H5 H 1.1634 0.6041 0.1243 0.064 Uiso 1 1 calc R
C6 C 1.1273(3) 0.6468(6) 0.1687(2) 0.0430(15) Uani 1 1 d U
C7 C 1.1470(5) 0.7617(10) 0.0732(3) 0.087(3) Uani 1 1 d U
C8 C 1.1856(6) 0.6797(11) 0.0641(4) 0.116(4) Uani 1 1 d U
H8A H 1.1642 0.6164 0.0593 0.175 Uiso 1 1 calc R
H8B H 1.2172 0.6703 0.0848 0.175 Uiso 1 1 calc R
H8C H 1.2005 0.6990 0.0422 0.175 Uiso 1 1 calc R
C9 C 1.1841(7) 0.8615(12) 0.0743(4) 0.129(5) Uani 1 1 d U
H9A H 1.1943 0.8726 0.0502 0.193 Uiso 1 1 calc R
H9B H 1.2188 0.8542 0.0929 0.193 Uiso 1 1 calc R
H9C H 1.1622 0.9194 0.0805 0.193 Uiso 1 1 calc R
C10 C 1.0979(7) 0.7856(13) 0.0434(4) 0.126(5) Uani 1 1 d U
H10A H 1.1113 0.7954 0.0202 0.189 Uiso 1 1 calc R
H10B H 1.0793 0.8477 0.0497 0.189 Uiso 1 1 calc R
H10C H 1.0706 0.7295 0.0408 0.189 Uiso 1 1 calc R
C11 C 0.9296(3) 0.8097(5) 0.16599(17) 0.0332(13) Uani 1 1 d U
C12 C 0.8787(3) 0.7744(5) 0.14238(18) 0.0367(13) Uani 1 1 d U
C13 C 0.8657(3) 0.8017(6) 0.10458(18) 0.0442(15) Uani 1 1 d U
H13 H 0.8313 0.7780 0.0900 0.053 Uiso 1 1 calc R
C14 C 0.9027(5) 0.8635(10) 0.0880(3) 0.0903(13) Uani 1 1 d U
C15 C 0.9534(3) 0.8959(6) 0.11093(19) 0.0488(16) Uani 1 1 d U
H15 H 0.9792 0.9368 0.1008 0.059 Uiso 1 1 calc R
C16 C 0.9669(3) 0.8693(5) 0.14832(18) 0.0383(14) Uani 1 1 d U
C17 C 0.8876(5) 0.8947(10) 0.0464(3) 0.0903(13) Uani 1 1 d U
C18 C 0.8656(5) 1.0120(9) 0.0462(3) 0.0903(13) Uani 1 1 d U
H18A H 0.8677 1.0432 0.0225 0.135 Uiso 1 1 calc R
H18B H 0.8897 1.0498 0.0659 0.135 Uiso 1 1 calc R
H18C H 0.8262 1.0133 0.0500 0.135 Uiso 1 1 calc R
C19 C 0.8387(5) 0.8401(10) 0.0250(3) 0.0903(13) Uani 1 1 d U
H19A H 0.8270 0.8731 0.0011 0.135 Uiso 1 1 calc R
H19B H 0.8070 0.8411 0.0383 0.135 Uiso 1 1 calc R
H19C H 0.8495 0.7699 0.0213 0.135 Uiso 1 1 calc R
C20 C 0.9379(5) 0.9129(10) 0.0281(3) 0.0903(13) Uani 1 1 d U
H20A H 0.9552 0.8479 0.0237 0.135 Uiso 1 1 calc R
H20B H 0.9660 0.9549 0.0441 0.135 Uiso 1 1 calc R
H20C H 0.9252 0.9476 0.0046 0.135 Uiso 1 1 calc R
C21 C 0.8855(3) 0.5096(5) 0.17743(16) 0.0334(13) Uani 1 1 d U
C22 C 0.8957(3) 0.4063(5) 0.16934(18) 0.0385(14) Uani 1 1 d U
C23 C 0.8699(3) 0.3613(6) 0.13612(19) 0.0451(15) Uani 1 1 d U
H23 H 0.8769 0.2918 0.1322 0.054 Uiso 1 1 calc R
C24 C 0.8336(3) 0.4163(6) 0.10814(19) 0.0483(16) Uani 1 1 d U
C25 C 0.8232(3) 0.5199(6) 0.11574(18) 0.0426(15) Uani 1 1 d U
H25 H 0.7991 0.5591 0.0978 0.051 Uiso 1 1 calc R
C26 C 0.8483(3) 0.5653(5) 0.14984(17) 0.0351(13) Uani 1 1 d U
C27 C 0.8067(4) 0.3620(7) 0.0714(2) 0.068(2) Uani 1 1 d U
C28 C 0.8523(6) 0.3034(10) 0.0559(3) 0.109(4) Uani 1 1 d U
H28A H 0.8343 0.2652 0.0341 0.163 Uiso 1 1 calc R
H28B H 0.8717 0.2564 0.0746 0.163 Uiso 1 1 calc R
H28C H 0.8799 0.3510 0.0491 0.163 Uiso 1 1 calc R
C29 C 0.7630(5) 0.2806(9) 0.0798(3) 0.101(4) Uani 1 1 d U
H29A H 0.7292 0.3146 0.0853 0.152 Uiso 1 1 calc R
H29B H 0.7806 0.2396 0.1009 0.152 Uiso 1 1 calc R
H29C H 0.7519 0.2367 0.0583 0.152 Uiso 1 1 calc R
C30 C 0.7753(5) 0.4356(9) 0.0424(2) 0.088(3) Uani 1 1 d U
H30A H 0.7473 0.4744 0.0529 0.131 Uiso 1 1 calc R
H30B H 0.7557 0.3972 0.0211 0.131 Uiso 1 1 calc R
H30C H 0.8027 0.4820 0.0346 0.131 Uiso 1 1 calc R
C31 C 1.0485(3) 0.4256(5) 0.19559(18) 0.0388(14) Uani 1 1 d U
C32 C 1.0955(3) 0.4387(5) 0.17684(19) 0.0418(15) Uani 1 1 d U
C33 C 1.1021(3) 0.3770(6) 0.1469(2) 0.0504(16) Uani 1 1 d U
H33 H 1.1338 0.3880 0.1354 0.061 Uiso 1 1 calc R
C34 C 1.0629(4) 0.2988(6) 0.1332(2) 0.0554(17) Uani 1 1 d U
C35 C 1.0164(3) 0.2847(6) 0.1521(2) 0.0475(16) Uani 1 1 d U
H35 H 0.9897 0.2322 0.1444 0.057 Uiso 1 1 calc R
C36 C 1.0091(3) 0.3467(5) 0.18182(18) 0.0374(14) Uani 1 1 d U
C37 C 1.0694(5) 0.2324(8) 0.0987(3) 0.0744(19) Uani 1 1 d U
C38A C 1.1275(10) 0.2563(18) 0.0850(6) 0.080(3) Uani 0.50 1 d PU
C39A C 1.0796(10) 0.1206(16) 0.1123(6) 0.080(3) Uani 0.50 1 d PU
C40A C 1.0131(9) 0.2398(18) 0.0689(6) 0.080(4) Uani 0.50 1 d PU
C41 C 1.1088(3) 0.7594(5) 0.33234(17) 0.0350(13) Uani 1 1 d U
C42 C 1.1442(3) 0.6911(5) 0.35747(19) 0.0401(14) Uani 1 1 d U
C43 C 1.1663(3) 0.7177(6) 0.39386(19) 0.0482(16) Uani 1 1 d U
H43 H 1.1893 0.6701 0.4091 0.058 Uiso 1 1 calc R
C44 C 1.1556(4) 0.8131(7) 0.4091(2) 0.0584(18) Uani 1 1 d U
C45 C 1.1192(3) 0.8799(6) 0.38479(19) 0.0473(16) Uani 1 1 d U
H45 H 1.1100 0.9439 0.3938 0.057 Uiso 1 1 calc R
C46 C 1.0966(3) 0.8540(5) 0.34805(18) 0.0380(14) Uani 1 1 d U
C47 C 1.1813(5) 0.8436(10) 0.4496(3) 0.092(3) Uani 1 1 d U
C48A C 1.2187(12) 0.756(2) 0.4709(6) 0.099(4) Uani 0.50 1 d PU
C49A C 1.2239(12) 0.938(2) 0.4465(6) 0.100(4) Uani 0.50 1 d PU
C50A C 1.1296(12) 0.875(2) 0.4684(6) 0.097(4) Uani 0.50 1 d PU
C51 C 0.9437(3) 0.8413(5) 0.31618(17) 0.0335(13) Uani 1 1 d U
C52 C 0.9833(3) 0.9133(5) 0.33657(18) 0.0367(13) Uani 1 1 d U
C53 C 0.9745(3) 0.9569(6) 0.3698(2) 0.0494(16) Uani 1 1 d U
H53 H 1.0010 1.0054 0.3816 0.059 Uiso 1 1 calc R
C54 C 0.9270(4) 0.9309(6) 0.3863(2) 0.0545(17) Uani 1 1 d U
C55 C 0.8896(3) 0.8577(6) 0.36714(19) 0.0463(16) Uani 1 1 d U
H55 H 0.8579 0.8374 0.3774 0.056 Uiso 1 1 calc R
C56 C 0.8966(3) 0.8134(5) 0.33377(18) 0.0374(14) Uani 1 1 d U
C57 C 0.9147(5) 0.9823(8) 0.4221(3) 0.074(2) Uani 1 1 d U
C58 C 0.9595(6) 1.0585(11) 0.4376(4) 0.123(4) Uani 1 1 d U
H58A H 0.9498 1.0895 0.4596 0.185 Uiso 1 1 calc R
H58B H 0.9616 1.1110 0.4192 0.185 Uiso 1 1 calc R
H58C H 0.9965 1.0245 0.4440 0.185 Uiso 1 1 calc R
C59 C 0.8573(6) 1.0451(10) 0.4114(4) 0.114(4) Uani 1 1 d U
H59A H 0.8268 1.0003 0.3994 0.171 Uiso 1 1 calc R
H59B H 0.8627 1.1000 0.3946 0.171 Uiso 1 1 calc R
H59C H 0.8470 1.0738 0.4337 0.171 Uiso 1 1 calc R
C60 C 0.9074(6) 0.9013(10) 0.4503(3) 0.104(4) Uani 1 1 d U
H60A H 0.9425 0.8618 0.4567 0.157 Uiso 1 1 calc R
H60B H 0.8759 0.8564 0.4399 0.157 Uiso 1 1 calc R
H60C H 0.8990 0.9339 0.4725 0.157 Uiso 1 1 calc R
C61 C 0.8985(3) 0.5341(5) 0.31381(17) 0.0335(13) Uani 1 1 d U
C62 C 0.8665(3) 0.6027(5) 0.33252(18) 0.0344(13) Uani 1 1 d U
C63 C 0.8493(3) 0.5744(6) 0.36572(18) 0.0421(15) Uani 1 1 d U
H63 H 0.8282 0.6213 0.3773 0.050 Uiso 1 1 calc R
C64 C 0.8626(3) 0.4781(6) 0.38227(19) 0.0473(15) Uani 1 1 d U
C65 C 0.8945(3) 0.4120(6) 0.36393(19) 0.0443(15) Uani 1 1 d U
H65 H 0.9042 0.3472 0.3743 0.053 Uiso 1 1 calc R
C66 C 0.9125(3) 0.4380(5) 0.33099(18) 0.0368(13) Uani 1 1 d U
C67 C 0.8447(4) 0.4457(8) 0.4195(2) 0.067(2) Uani 1 1 d U
C68 C 0.8084(6) 0.5246(10) 0.4337(3) 0.108(4) Uani 1 1 d U
H68A H 0.7949 0.4979 0.4553 0.163 Uiso 1 1 calc R
H68B H 0.7757 0.5412 0.4145 0.163 Uiso 1 1 calc R
H68C H 0.8310 0.5857 0.4407 0.163 Uiso 1 1 calc R
C69 C 0.8097(6) 0.3468(10) 0.4132(4) 0.114(4) Uani 1 1 d U
H69A H 0.7927 0.3327 0.4348 0.170 Uiso 1 1 calc R
H69B H 0.8346 0.2906 0.4094 0.170 Uiso 1 1 calc R
H69C H 0.7794 0.3543 0.3916 0.170 Uiso 1 1 calc R
C70 C 0.8973(6) 0.4255(13) 0.4481(3) 0.128(5) Uani 1 1 d U
H70A H 0.9192 0.4882 0.4532 0.192 Uiso 1 1 calc R
H70B H 0.9206 0.3741 0.4389 0.192 Uiso 1 1 calc R
H70C H 0.8861 0.4012 0.4707 0.192 Uiso 1 1 calc R
C71 C 1.0617(3) 0.4568(5) 0.32987(18) 0.0392(14) Uani 1 1 d U
C72 C 1.0258(3) 0.3803(5) 0.3417(2) 0.0422(15) Uani 1 1 d U
C73 C 1.0419(3) 0.3326(6) 0.3764(2) 0.0479(16) Uani 1 1 d U
H73 H 1.0179 0.2818 0.3832 0.058 Uiso 1 1 calc R
C74 C 1.0926(4) 0.3575(7) 0.4013(2) 0.0544(17) Uani 1 1 d U
C75 C 1.1283(3) 0.4308(6) 0.3894(2) 0.0480(16) Uani 1 1 d U
H75 H 1.1631 0.4477 0.4050 0.058 Uiso 1 1 calc R
C76 C 1.1137(3) 0.4789(5) 0.35523(19) 0.0407(14) Uani 1 1 d U
C77 C 1.1079(4) 0.3051(8) 0.4398(3) 0.074(2) Uani 1 1 d U
C78 C 1.0583(6) 0.3179(12) 0.4611(3) 0.118(4) Uani 1 1 d U
H78A H 1.0681 0.2843 0.4850 0.178 Uiso 1 1 calc R
H78B H 1.0237 0.2875 0.4469 0.178 Uiso 1 1 calc R
H78C H 1.0518 0.3901 0.4648 0.178 Uiso 1 1 calc R
C79 C 1.1192(7) 0.1927(11) 0.4349(4) 0.129(5) Uani 1 1 d U
H79A H 1.1517 0.1848 0.4225 0.194 Uiso 1 1 calc R
H79B H 1.0855 0.1612 0.4201 0.194 Uiso 1 1 calc R
H79C H 1.1278 0.1600 0.4591 0.194 Uiso 1 1 calc R
C80 C 1.1616(6) 0.3464(12) 0.4635(3) 0.125(5) Uani 1 1 d U
H80A H 1.1680 0.3125 0.4875 0.188 Uiso 1 1 calc R
H80B H 1.1574 0.4193 0.4670 0.188 Uiso 1 1 calc R
H80C H 1.1940 0.3340 0.4514 0.188 Uiso 1 1 calc R
C81 C 1.2281(5) 0.7345(11) 0.2816(3) 0.089(3) Uani 1 1 d U
C82 C 1.2892(6) 0.7123(13) 0.3010(5) 0.141(5) Uani 1 1 d U
H82A H 1.2898 0.6502 0.3155 0.212 Uiso 1 1 calc R
H82B H 1.3034 0.7689 0.3173 0.212 Uiso 1 1 calc R
H82C H 1.3134 0.7038 0.2827 0.212 Uiso 1 1 calc R
C84 C 1.2556(6) 0.3791(11) 0.3077(4) 0.1039(18) Uani 1 1 d U
C85 C 1.2083(6) 0.1929(10) 0.3185(4) 0.1039(18) Uani 1 1 d U
C86 C 1.1051(6) 0.2623(10) 0.2746(4) 0.1039(18) Uani 1 1 d U
C87 C 0.9921(5) 1.0850(7) 0.2387(4) 0.092(3) Uani 1 1 d .
H87A H 0.9810 1.1230 0.2590 0.138 Uiso 1 1 calc R
H87B H 0.9739 1.1150 0.2153 0.138 Uiso 1 1 calc R
H87C H 1.0335 1.0877 0.2409 0.138 Uiso 1 1 calc R
C88 C 0.8284(3) 0.9299(6) 0.2125(2) 0.0481(17) Uani 1 1 d U
C89 C 0.7691(4) 0.9529(8) 0.1909(3) 0.079(3) Uani 1 1 d U
H89A H 0.7441 0.9714 0.2080 0.118 Uiso 1 1 calc R
H89B H 0.7539 0.8929 0.1769 0.118 Uiso 1 1 calc R
H89C H 0.7712 1.0093 0.1740 0.118 Uiso 1 1 calc R
C90 C 0.7487(4) 0.4715(7) 0.2034(3) 0.073(3) Uani 1 1 d U
H90A H 0.7457 0.4780 0.1767 0.110 Uiso 1 1 calc R
H90B H 0.7160 0.4333 0.2086 0.110 Uiso 1 1 calc R
H90C H 0.7839 0.4358 0.2138 0.110 Uiso 1 1 calc R
C91 C 0.7494(4) 0.5777(7) 0.2207(2) 0.062(2) Uani 1 1 d U
C92 C 0.7002(5) 0.7256(9) 0.2379(4) 0.105(4) Uani 1 1 d .
H92A H 0.6773 0.7206 0.2572 0.158 Uiso 1 1 calc R
H92B H 0.6836 0.7766 0.2198 0.158 Uiso 1 1 calc R
H92C H 0.7391 0.7452 0.2489 0.158 Uiso 1 1 calc R
C93 C 0.6444(4) 0.5813(8) 0.2015(3) 0.075(3) Uani 1 1 d .
H93A H 0.6470 0.5541 0.1773 0.113 Uiso 1 1 calc R
H93B H 0.6155 0.6346 0.1988 0.113 Uiso 1 1 calc R
H93C H 0.6340 0.5269 0.2170 0.113 Uiso 1 1 calc R
C83A C 1.1853(13) 0.359(3) 0.2885(10) 0.1039(18) Uani 0.50 1 d PU
C83B C 1.1595(12) 0.344(3) 0.2825(10) 0.1039(18) Uani 0.50 1 d PU
C40B C 1.0261(10) 0.1481(19) 0.0895(7) 0.089(3) Uiso 0.50 1 d PU
C39B C 1.1289(11) 0.1748(19) 0.1086(7) 0.092(3) Uiso 0.50 1 d PU
C38B C 1.0925(12) 0.300(2) 0.0704(7) 0.095(4) Uiso 0.50 1 d PU
C49B C 1.2467(12) 0.863(2) 0.4528(6) 0.107(5) Uani 0.50 1 d PU
C50B C 1.1597(12) 0.944(2) 0.4624(6) 0.099(4) Uani 0.50 1 d PU
C48B C 1.1763(13) 0.740(2) 0.4749(6) 0.101(4) Uani 0.50 1 d PU

loop_
_atom_site_aniso_label
_atom_site_aniso_U_11
_atom_site_aniso_U_22
_atom_site_aniso_U_33
_atom_site_aniso_U_23
_atom_site_aniso_U_13
_atom_site_aniso_U_12
Ho1 0.03881(18) 0.03774(18) 0.03284(16) -0.00329(12) 0.00437(13) -0.00214(13)
Ho2 0.03617(17) 0.03294(16) 0.02739(15) -0.00028(11) 0.00486(12) -0.00269(12)
Ho3 0.03281(16) 0.03109(16) 0.02766(15) -0.00082(11) 0.00437(11) 0.00032(11)
Zn1 0.0340(4) 0.0350(4) 0.0356(4) -0.0016(3) 0.0055(3) 0.0018(3)
S1 0.0380(9) 0.0476(10) 0.0484(10) -0.0062(8) 0.0102(7) 0.0018(8)
S2 0.0446(9) 0.0402(9) 0.0335(8) 0.0018(7) 0.0093(7) -0.0058(7)
S3 0.0357(8) 0.0354(8) 0.0341(8) 0.0000(6) 0.0047(6) 0.0009(7)
S4 0.0447(9) 0.0347(8) 0.0337(8) 0.0012(7) 0.0047(7) 0.0009(7)
S5 0.0368(9) 0.0419(9) 0.0421(9) -0.0017(7) 0.0013(7) 0.0024(7)
S6 0.0408(9) 0.0350(8) 0.0346(8) -0.0032(7) 0.0040(7) -0.0044(7)
S7 0.0356(8) 0.0359(8) 0.0387(8) -0.0015(7) 0.0090(7) 0.0007(7)
S8 0.0432(9) 0.0353(9) 0.0404(9) -0.0009(7) 0.0076(7) -0.0006(7)
O1 0.045(3) 0.043(3) 0.030(2) 0.0019(19) 0.0112(19) 0.001(2)
O2 0.040(2) 0.036(2) 0.025(2) 0.0007(18) 0.0043(18) -0.0030(19)
O3 0.038(2) 0.038(2) 0.036(2) -0.008(2) -0.0029(19) 0.006(2)
O4 0.036(2) 0.052(3) 0.043(3) -0.018(2) 0.007(2) -0.003(2)
O5 0.042(3) 0.038(2) 0.031(2) -0.0034(19) -0.0035(19) 0.004(2)
O6 0.033(2) 0.038(2) 0.029(2) -0.0086(18) 0.0065(17) -0.0050(19)
O7 0.040(2) 0.042(3) 0.034(2) 0.0066(19) 0.0155(19) 0.007(2)
O8 0.039(2) 0.049(3) 0.037(2) 0.011(2) 0.0034(19) -0.004(2)
O9 0.039(3) 0.032(2) 0.050(3) 0.000(2) 0.009(2) 0.004(2)
O10 0.057(3) 0.049(3) 0.062(3) -0.003(3) 0.005(3) 0.012(3)
O11 0.072(4) 0.090(5) 0.060(4) -0.012(3) 0.012(3) -0.040(4)
O12 0.097(6) 0.084(6) 0.154(9) 0.006(6) 0.013(6) -0.012(5)
O13 0.059(3) 0.072(4) 0.054(3) -0.007(3) 0.011(3) -0.024(3)
O14 0.058(3) 0.033(3) 0.058(3) 0.001(2) 0.007(2) 0.005(2)
O15 0.049(3) 0.041(3) 0.050(3) 0.002(2) 0.010(2) 0.015(2)
O16 0.059(4) 0.050(3) 0.082(4) 0.015(3) 0.000(3) 0.003(3)
O17 0.035(3) 0.057(3) 0.053(3) -0.004(2) 0.004(2) -0.016(2)
N2 0.058(5) 0.077(5) 0.079(5) 0.004(4) -0.001(4) 0.001(4)
N1A 0.085(13) 0.081(9) 0.093(13) 0.002(10) 0.012(11) 0.034(10)
N1B 0.132(17) 0.052(11) 0.119(17) 0.020(10) 0.018(13) 0.007(9)
C1 0.033(3) 0.046(3) 0.036(3) -0.004(3) 0.015(2) -0.009(3)
C2 0.035(3) 0.051(4) 0.034(3) -0.001(3) 0.012(3) -0.005(3)
C3 0.052(4) 0.066(4) 0.039(3) 0.007(3) 0.022(3) -0.002(3)
C4 0.057(4) 0.084(5) 0.052(4) 0.002(4) 0.026(3) 0.010(4)
C5 0.042(3) 0.074(4) 0.048(4) -0.004(3) 0.022(3) 0.006(3)
C6 0.039(3) 0.049(4) 0.044(3) -0.005(3) 0.015(3) -0.005(3)
C7 0.089(5) 0.115(6) 0.064(5) 0.004(5) 0.038(4) 0.023(5)
C8 0.124(6) 0.125(6) 0.106(5) 0.000(4) 0.039(4) 0.013(4)
C9 0.133(6) 0.136(6) 0.125(6) 0.008(5) 0.044(4) -0.001(5)
C10 0.129(6) 0.139(6) 0.113(6) 0.003(4) 0.030(4) 0.013(5)
C11 0.041(3) 0.030(3) 0.029(3) 0.001(2) 0.006(2) 0.005(3)
C12 0.041(3) 0.034(3) 0.033(3) 0.001(3) 0.003(3) 0.002(3)
C13 0.052(4) 0.048(4) 0.031(3) 0.003(3) 0.003(3) 0.003(3)
C14 0.101(3) 0.114(3) 0.052(2) 0.020(2) 0.004(2) -0.005(3)
C15 0.056(4) 0.055(4) 0.036(3) 0.011(3) 0.011(3) 0.002(3)
C16 0.045(3) 0.039(3) 0.032(3) 0.002(3) 0.011(3) 0.002(3)
C17 0.101(3) 0.114(3) 0.052(2) 0.020(2) 0.004(2) -0.005(3)
C18 0.101(3) 0.114(3) 0.052(2) 0.020(2) 0.004(2) -0.005(3)
C19 0.101(3) 0.114(3) 0.052(2) 0.020(2) 0.004(2) -0.005(3)
C20 0.101(3) 0.114(3) 0.052(2) 0.020(2) 0.004(2) -0.005(3)
C21 0.035(3) 0.038(3) 0.028(3) -0.002(2) 0.005(2) -0.005(3)
C22 0.044(3) 0.037(3) 0.032(3) -0.002(3) 0.004(3) -0.001(3)
C23 0.057(4) 0.038(3) 0.039(3) -0.008(3) 0.005(3) 0.000(3)
C24 0.059(4) 0.046(3) 0.035(3) -0.005(3) -0.001(3) -0.001(3)
C25 0.047(3) 0.047(4) 0.031(3) 0.001(3) 0.002(3) -0.001(3)
C26 0.035(3) 0.036(3) 0.033(3) 0.000(3) 0.004(2) -0.003(3)
C27 0.080(5) 0.068(5) 0.045(4) -0.014(4) -0.015(4) 0.011(4)
C28 0.143(10) 0.121(9) 0.053(6) -0.032(6) -0.004(6) 0.051(8)
C29 0.110(8) 0.081(7) 0.092(7) -0.013(6) -0.036(6) -0.024(6)
C30 0.114(8) 0.091(7) 0.044(5) -0.014(5) -0.021(5) 0.017(6)
C31 0.040(3) 0.040(3) 0.036(3) -0.006(3) 0.007(3) 0.000(3)
C32 0.045(3) 0.039(3) 0.043(3) -0.006(3) 0.011(3) 0.005(3)
C33 0.053(4) 0.052(4) 0.049(4) -0.008(3) 0.017(3) 0.000(3)
C34 0.063(4) 0.054(4) 0.052(4) -0.011(3) 0.017(3) -0.002(3)
C35 0.055(4) 0.040(3) 0.048(4) -0.006(3) 0.012(3) -0.004(3)
C36 0.041(3) 0.036(3) 0.036(3) -0.003(3) 0.009(3) 0.002(3)
C37 0.083(4) 0.076(4) 0.070(3) -0.020(3) 0.029(3) -0.001(3)
C38A 0.084(6) 0.088(6) 0.076(6) -0.017(5) 0.033(5) -0.002(5)
C39A 0.092(6) 0.071(6) 0.081(6) -0.017(5) 0.030(5) 0.008(5)
C40A 0.086(7) 0.087(7) 0.068(6) -0.025(6) 0.014(6) 0.009(6)
C41 0.037(3) 0.035(3) 0.033(3) -0.001(2) 0.004(2) -0.003(3)
C42 0.041(3) 0.037(3) 0.039(3) -0.002(3) 0.001(3) -0.002(3)
C43 0.053(4) 0.050(4) 0.037(3) 0.001(3) -0.004(3) 0.003(3)
C44 0.068(4) 0.062(4) 0.038(3) -0.013(3) -0.008(3) 0.003(3)
C45 0.055(4) 0.047(4) 0.037(3) -0.010(3) 0.000(3) -0.002(3)
C46 0.042(3) 0.037(3) 0.034(3) -0.003(3) 0.003(3) -0.002(3)
C47 0.109(6) 0.104(5) 0.047(4) -0.021(4) -0.025(4) 0.016(5)
C48A 0.114(9) 0.115(8) 0.050(6) -0.010(7) -0.034(8) 0.018(8)
C49A 0.111(9) 0.105(9) 0.063(7) -0.029(7) -0.034(7) 0.004(8)
C50A 0.116(9) 0.119(9) 0.045(6) -0.028(7) -0.013(7) 0.026(8)
C51 0.035(3) 0.030(3) 0.036(3) -0.005(2) 0.009(2) 0.000(2)
C52 0.040(3) 0.034(3) 0.036(3) -0.004(3) 0.008(3) -0.004(3)
C53 0.055(4) 0.049(4) 0.046(3) -0.019(3) 0.013(3) -0.005(3)
C54 0.063(4) 0.060(4) 0.045(3) -0.020(3) 0.019(3) -0.008(3)
C55 0.053(4) 0.050(4) 0.041(3) -0.005(3) 0.021(3) 0.000(3)
C56 0.041(3) 0.036(3) 0.037(3) -0.003(3) 0.011(3) 0.002(3)
C57 0.091(5) 0.081(5) 0.057(4) -0.032(4) 0.035(4) -0.015(4)
C58 0.139(8) 0.127(8) 0.111(7) -0.057(6) 0.042(6) -0.028(6)
C59 0.152(11) 0.097(8) 0.105(8) -0.034(7) 0.054(8) 0.029(8)
C60 0.157(10) 0.114(9) 0.050(5) -0.016(6) 0.038(6) -0.004(8)
C61 0.033(3) 0.036(3) 0.031(3) -0.002(2) 0.003(2) -0.006(3)
C62 0.032(3) 0.034(3) 0.036(3) 0.001(2) 0.006(2) -0.002(3)
C63 0.042(3) 0.049(4) 0.036(3) -0.001(3) 0.010(3) 0.000(3)
C64 0.057(4) 0.053(4) 0.035(3) 0.008(3) 0.016(3) -0.001(3)
C65 0.051(4) 0.047(4) 0.037(3) 0.010(3) 0.013(3) -0.003(3)
C66 0.039(3) 0.037(3) 0.034(3) 0.002(3) 0.006(3) -0.001(3)
C67 0.086(5) 0.075(5) 0.047(4) 0.021(4) 0.031(4) 0.012(4)
C68 0.145(10) 0.121(9) 0.078(7) 0.024(7) 0.071(7) 0.033(8)
C69 0.145(10) 0.114(9) 0.097(8) 0.034(7) 0.064(8) -0.018(8)
C70 0.125(10) 0.200(13) 0.061(6) 0.047(8) 0.023(6) 0.025(10)
C71 0.042(3) 0.036(3) 0.039(3) 0.000(3) 0.007(3) 0.005(3)
C72 0.043(3) 0.037(3) 0.046(3) 0.001(3) 0.006(3) 0.003(3)
C73 0.054(4) 0.045(4) 0.045(3) 0.009(3) 0.007(3) -0.001(3)
C74 0.061(4) 0.057(4) 0.043(3) 0.010(3) 0.003(3) 0.003(3)
C75 0.050(4) 0.048(4) 0.042(3) 0.002(3) -0.002(3) 0.005(3)
C76 0.041(3) 0.038(3) 0.041(3) 0.000(3) 0.002(3) 0.006(3)
C77 0.078(5) 0.088(5) 0.052(4) 0.028(4) 0.003(4) -0.002(5)
C78 0.114(9) 0.173(12) 0.069(7) 0.047(7) 0.016(6) 0.021(9)
C79 0.169(12) 0.112(10) 0.099(9) 0.054(8) 0.003(8) 0.024(9)
C80 0.109(9) 0.175(12) 0.076(7) 0.056(8) -0.027(6) -0.019(9)
C81 0.068(6) 0.106(9) 0.088(7) 0.013(7) 0.001(5) -0.026(6)
C82 0.107(10) 0.145(12) 0.151(12) 0.002(10) -0.031(9) -0.032(9)
C84 0.093(3) 0.093(3) 0.121(4) 0.005(3) 0.010(3) 0.013(3)
C85 0.093(3) 0.093(3) 0.121(4) 0.005(3) 0.010(3) 0.013(3)
C86 0.093(3) 0.093(3) 0.121(4) 0.005(3) 0.010(3) 0.013(3)
C87 0.104(9) 0.048(5) 0.123(10) 0.017(6) 0.018(7) -0.006(5)
C88 0.051(4) 0.041(4) 0.053(4) 0.003(3) 0.009(3) 0.012(3)
C89 0.060(5) 0.076(6) 0.094(7) 0.021(5) -0.003(5) 0.010(5)
C90 0.079(6) 0.060(5) 0.088(6) -0.017(5) 0.037(5) -0.016(5)
C91 0.067(6) 0.067(5) 0.055(5) 0.014(4) 0.016(4) -0.004(5)
C92 0.076(7) 0.077(8) 0.159(12) -0.037(8) 0.014(8) 0.003(6)
C93 0.051(5) 0.085(7) 0.083(7) 0.001(5) -0.004(5) -0.014(5)
C83A 0.093(3) 0.093(3) 0.121(4) 0.005(3) 0.010(3) 0.013(3)
C83B 0.093(3) 0.093(3) 0.121(4) 0.005(3) 0.010(3) 0.013(3)
C49B 0.114(9) 0.120(9) 0.067(7) -0.024(8) -0.032(7) 0.003(8)
C50B 0.118(9) 0.112(9) 0.050(6) -0.035(7) -0.025(7) 0.024(8)
C48B 0.122(9) 0.116(8) 0.050(6) -0.006(6) -0.025(8) 0.007(9)

loop_
_atom_type_symbol
_atom_type_description
_atom_type_scat_dispersion_real
_atom_type_scat_dispersion_imag
_atom_type_scat_source
C C 0.0033 0.0016 'International Tables Vol C Tables 4.2.6.8 and 6.1.1.4'
H H 0.0000 0.0000 'International Tables Vol C Tables 4.2.6.8 and 6.1.1.4'
N N 0.0061 0.0033 'International Tables Vol C Tables 4.2.6.8 and 6.1.1.4'
O O 0.0106 0.0060 'International Tables Vol C Tables 4.2.6.8 and 6.1.1.4'
S S 0.1246 0.1234 'International Tables Vol C Tables 4.2.6.8 and 6.1.1.4'
Zn Zn 0.2839 1.4301 'International Tables Vol C Tables 4.2.6.8 and 6.1.1.4'
Ho Ho -0.2175 4.6783 'International Tables Vol C Tables 4.2.6.8 and 6.1.1.4'

loop_
_geom_angle_atom_site_label_1
_geom_angle_atom_site_label_2
_geom_angle_atom_site_label_3
_geom_angle
O4 Ho1 O8 70.26(17)
O4 Ho1 O11 141.94(19)
O8 Ho1 O11 141.97(19)
O4 Ho1 O1 85.62(17)
O8 Ho1 O1 129.90(16)
O11 Ho1 O1 81.7(2)
O4 Ho1 O5 130.23(15)
O8 Ho1 O5 86.11(17)
O11 Ho1 O5 81.3(2)
O1 Ho1 O5 76.91(15)
O4 Ho1 O10 80.26(18)
O8 Ho1 O10 80.15(19)
O11 Ho1 O10 86.4(2)
O1 Ho1 O10 139.35(18)
O5 Ho1 O10 139.25(17)
O4 Ho1 O9 66.09(15)
O8 Ho1 O9 65.46(15)
O11 Ho1 O9 135.8(2)
O1 Ho1 O9 64.68(15)
O5 Ho1 O9 64.27(15)
O10 Ho1 O9 137.88(17)
O4 Ho1 S1 68.55(12)
O8 Ho1 S1 132.03(13)
O11 Ho1 S1 73.39(16)
O1 Ho1 S1 69.65(11)
O5 Ho1 S1 140.28(12)
O10 Ho1 S1 69.70(14)
O9 Ho1 S1 116.32(11)
O4 Ho1 S5 132.27(13)
O8 Ho1 S5 68.61(12)
O11 Ho1 S5 73.37(16)
O1 Ho1 S5 140.41(12)
O5 Ho1 S5 69.38(11)
O10 Ho1 S5 69.88(14)
O9 Ho1 S5 115.08(11)
S1 Ho1 S5 128.42(5)
O4 Ho1 Zn1 38.47(11)
O8 Ho1 Zn1 40.21(11)
O11 Ho1 Zn1 176.53(19)
O1 Ho1 Zn1 95.06(11)
O5 Ho1 Zn1 96.70(11)
O10 Ho1 Zn1 96.97(14)
O9 Ho1 Zn1 40.94(10)
S1 Ho1 Zn1 106.81(4)
S5 Ho1 Zn1 108.65(4)
O4 Ho1 Ho2 98.56(12)
O8 Ho1 Ho2 98.50(12)
O11 Ho1 Ho2 95.19(19)
O1 Ho1 Ho2 41.27(11)
O5 Ho1 Ho2 41.10(10)
O10 Ho1 Ho2 178.44(14)
O9 Ho1 Ho2 40.57(10)
S1 Ho1 Ho2 110.87(4)
S5 Ho1 Ho2 110.40(4)
Zn1 Ho1 Ho2 81.478(15)
O9 Ho2 O5 68.87(16)
O9 Ho2 O14 134.51(17)
O5 Ho2 O14 138.20(16)
O9 Ho2 O1 68.94(16)
O5 Ho2 O1 76.03(15)
O14 Ho2 O1 139.35(17)
O9 Ho2 O2 69.39(15)
O5 Ho2 O2 138.26(15)
O14 Ho2 O2 75.94(16)
O1 Ho2 O2 88.68(15)
O9 Ho2 O6 67.61(15)
O5 Ho2 O6 88.46(15)
O14 Ho2 O6 76.42(17)
O1 Ho2 O6 136.55(15)
O2 Ho2 O6 76.34(14)
O9 Ho2 O13 135.10(19)
O5 Ho2 O13 75.56(19)
O14 Ho2 O13 90.4(2)
O1 Ho2 O13 76.71(19)
O2 Ho2 O13 138.71(17)
O6 Ho2 O13 138.55(17)
O9 Ho2 S2 118.19(12)
O5 Ho2 S2 134.82(12)
O14 Ho2 S2 71.75(13)
O1 Ho2 S2 67.60(11)
O2 Ho2 S2 67.88(10)
O6 Ho2 S2 136.56(11)
O13 Ho2 S2 70.85(14)
O9 Ho2 S6 116.87(12)
O5 Ho2 S6 67.54(11)
O14 Ho2 S6 70.66(13)
O1 Ho2 S6 135.74(11)
O2 Ho2 S6 135.42(11)
O6 Ho2 S6 67.86(10)
O13 Ho2 S6 70.70(14)
S2 Ho2 S6 124.95(5)
O9 Ho2 Ho1 47.03(11)
O5 Ho2 Ho1 40.88(10)
O14 Ho2 Ho1 178.40(13)
O1 Ho2 Ho1 40.52(10)
O2 Ho2 Ho1 105.52(11)
O6 Ho2 Ho1 104.51(11)
O13 Ho2 Ho1 88.09(16)
S2 Ho2 Ho1 108.08(4)
S6 Ho2 Ho1 108.41(3)
O9 Ho2 Ho3 46.71(11)
O5 Ho2 Ho3 105.81(11)
O14 Ho2 Ho3 87.82(13)
O1 Ho2 Ho3 104.72(11)
O2 Ho2 Ho3 40.69(10)
O6 Ho2 Ho3 40.82(10)
O13 Ho2 Ho3 178.18(16)
S2 Ho2 Ho3 108.56(3)
S6 Ho2 Ho3 108.63(3)
Ho1 Ho2 Ho3 93.730(10)
O3 Ho3 O15 141.32(16)
O3 Ho3 O7 68.74(15)
O15 Ho3 O7 143.93(16)
O3 Ho3 O2 85.63(16)
O15 Ho3 O2 80.47(17)
O7 Ho3 O2 130.50(15)
O3 Ho3 O17 83.30(17)
O15 Ho3 O17 83.88(19)
O7 Ho3 O17 81.05(17)
O2 Ho3 O17 138.82(16)
O3 Ho3 O6 129.52(15)
O15 Ho3 O6 82.13(17)
O7 Ho3 O6 87.33(16)
O2 Ho3 O6 77.21(14)
O17 Ho3 O6 137.69(16)
O3 Ho3 O9 66.39(15)
O15 Ho3 O9 134.90(16)
O7 Ho3 O9 66.07(14)
O2 Ho3 O9 64.94(14)
O17 Ho3 O9 141.21(16)
O6 Ho3 O9 63.30(14)
O3 Ho3 S7 131.40(12)
O15 Ho3 S7 76.31(13)
O7 Ho3 S7 67.74(11)
O2 Ho3 S7 140.47(11)
O17 Ho3 S7 69.63(13)
O6 Ho3 S7 68.31(10)
O9 Ho3 S7 112.61(11)
O3 Ho3 S3 67.24(11)
O15 Ho3 S3 74.09(13)
O7 Ho3 S3 129.54(12)
O2 Ho3 S3 68.55(10)
O17 Ho3 S3 70.58(13)
O6 Ho3 S3 140.80(11)
O9 Ho3 S3 114.96(11)
S7 Ho3 S3 132.17(5)
O3 Ho3 Zn1 39.19(11)
O15 Ho3 Zn1 175.77(13)
O7 Ho3 Zn1 38.85(10)
O2 Ho3 Zn1 95.65(11)
O17 Ho3 Zn1 100.21(13)
O6 Ho3 Zn1 95.40(11)
O9 Ho3 Zn1 41.04(10)
S7 Ho3 Zn1 106.03(4)
S3 Ho3 Zn1 106.16(3)
O3 Ho3 Ho2 98.26(12)
O15 Ho3 Ho2 94.60(13)
O7 Ho3 Ho2 99.91(11)
O2 Ho3 Ho2 41.17(10)
O17 Ho3 Ho2 178.38(13)
O6 Ho3 Ho2 41.29(10)
O9 Ho3 Ho2 40.30(10)
S7 Ho3 Ho2 109.48(3)
S3 Ho3 Ho2 109.58(3)
Zn1 Ho3 Ho2 81.315(15)
O4 Zn1 O7 156.60(19)
O4 Zn1 O3 98.14(19)
O7 Zn1 O3 77.01(17)
O4 Zn1 O8 77.37(17)
O7 Zn1 O8 96.89(18)
O3 Zn1 O8 154.08(18)
O4 Zn1 O9 78.04(18)
O7 Zn1 O9 78.57(17)
O3 Zn1 O9 77.97(17)
O8 Zn1 O9 76.13(18)
O4 Zn1 S4 74.73(13)
O7 Zn1 S4 124.44(14)
O3 Zn1 S4 74.74(12)
O8 Zn1 S4 126.87(14)
O9 Zn1 S4 137.81(13)
O4 Zn1 Ho3 117.58(14)
O7 Zn1 Ho3 44.44(12)
O3 Zn1 Ho3 43.48(12)
O8 Zn1 Ho3 115.89(14)
O9 Zn1 Ho3 51.83(12)
S4 Zn1 Ho3 117.03(4)
O4 Zn1 Ho1 43.18(12)
O7 Zn1 Ho1 118.54(13)
O3 Zn1 Ho1 117.07(13)
O8 Zn1 Ho1 43.86(12)
O9 Zn1 Ho1 51.65(12)
S4 Zn1 Ho1 116.83(4)
Ho3 Zn1 Ho1 103.47(2)
C6 S1 C32 104.6(3)
C6 S1 Ho1 97.6(2)
C32 S1 Ho1 98.3(2)
C2 S2 C16 99.7(3)
C2 S2 Ho2 99.6(2)
C16 S2 Ho2 99.8(2)
C12 S3 C26 104.7(3)
C12 S3 Ho3 97.8(2)
C26 S3 Ho3 97.8(2)
C22 S4 C36 99.1(3)
C22 S4 Zn1 95.2(2)
C36 S4 Zn1 95.4(2)
C42 S5 C76 104.7(3)
C42 S5 Ho1 98.8(2)
C76 S5 Ho1 97.9(2)
C52 S6 C46 99.3(3)
C52 S6 Ho2 99.5(2)
C46 S6 Ho2 99.3(2)
C56 S7 C62 104.3(3)
C56 S7 Ho3 98.9(2)
C62 S7 Ho3 99.0(2)
C72 S8 C66 98.9(3)
C1 O1 Ho1 129.5(4)
C1 O1 Ho2 132.2(4)
Ho1 O1 Ho2 98.21(15)
C11 O2 Ho3 130.6(4)
C11 O2 Ho2 131.2(4)
Ho3 O2 Ho2 98.14(14)
C21 O3 Zn1 129.1(4)
C21 O3 Ho3 133.0(4)
Zn1 O3 Ho3 97.33(16)
C31 O4 Zn1 129.7(4)
C31 O4 Ho1 131.1(4)
Zn1 O4 Ho1 98.34(17)
C41 O5 Ho1 129.8(4)
C41 O5 Ho2 132.2(4)
Ho1 O5 Ho2 98.02(15)
C51 O6 Ho3 130.9(4)
C51 O6 Ho2 131.1(4)
Ho3 O6 Ho2 97.89(14)
C61 O7 Zn1 130.7(4)
C61 O7 Ho3 132.6(4)
Zn1 O7 Ho3 96.71(16)
C71 O8 Zn1 132.4(4)
C71 O8 Ho1 130.4(4)
Zn1 O8 Ho1 95.92(17)
Zn1 O9 Ho2 177.5(2)
Zn1 O9 Ho1 87.41(15)
Ho2 O9 Ho1 92.41(15)
Zn1 O9 Ho3 87.13(15)
Ho2 O9 Ho3 92.99(15)
Ho1 O9 Ho3 174.4(2)
C83B O10 C83A 29.8(18)
C83B O10 Ho1 149.8(15)
C83A O10 Ho1 158.6(16)
C81 O11 Ho1 146.7(8)
C87 O14 Ho2 133.3(6)
C88 O15 Ho3 143.5(5)
C91 O17 Ho3 158.9(5)
C91 N2 C93 124.0(9)
C91 N2 C92 119.1(9)
C93 N2 C92 116.8(8)
C83A N1A N1B 81(3)
C83A N1A C83B 27(3)
N1B N1A C83B 53.9(18)
C83A N1A C84 86(3)
N1B N1A C84 166(3)
C83B N1A C84 113(3)
C83A N1A C85 147(3)
N1B N1A C85 66(2)
C83B N1A C85 120(3)
C84 N1A C85 126.2(15)
N1A N1B C83B 76(2)
N1A N1B C83A 46.4(17)
C83B N1B C83A 29.5(19)
N1A N1B C85 75(2)
C83B N1B C85 150(3)
C83A N1B C85 121(3)
N1A N1B C86 151(2)
C83B N1B C86 76(2)
C83A N1B C86 105(2)
C85 N1B C86 133.9(17)
O1 C1 C6 122.7(6)
O1 C1 C2 121.9(6)
C6 C1 C2 115.3(6)
C3 C2 C1 122.1(7)
C3 C2 S2 119.3(6)
C1 C2 S2 118.5(5)
C4 C3 C2 121.9(8)
C4 C3 H3 119.0
C2 C3 H3 119.0
C5 C4 C3 116.6(7)
C5 C4 C7 124.1(8)
C3 C4 C7 119.2(8)
C4 C5 C6 122.2(7)
C4 C5 H5 118.9
C6 C5 H5 118.9
C1 C6 C5 121.7(7)
C1 C6 S1 120.1(5)
C5 C6 S1 118.2(6)
C10 C7 C8 114.9(11)
C10 C7 C4 113.6(10)
C8 C7 C4 112.4(10)
C10 C7 C9 101.8(11)
C8 C7 C9 103.9(10)
C4 C7 C9 108.9(10)
C7 C8 H8A 109.5
C7 C8 H8B 109.5
H8A C8 H8B 109.5
C7 C8 H8C 109.5
H8A C8 H8C 109.5
H8B C8 H8C 109.5
C7 C9 H9A 109.5
C7 C9 H9B 109.5
H9A C9 H9B 109.5
C7 C9 H9C 109.5
H9A C9 H9C 109.5
H9B C9 H9C 109.5
C7 C10 H10A 109.5
C7 C10 H10B 109.5
H10A C10 H10B 109.5
C7 C10 H10C 109.5
H10A C10 H10C 109.5
H10B C10 H10C 109.5
O2 C11 C16 122.1(6)
O2 C11 C12 122.4(6)
C16 C11 C12 115.4(6)
C13 C12 C11 121.3(6)
C13 C12 S3 118.5(5)
C11 C12 S3 120.2(5)
C12 C13 C14 122.1(7)
C12 C13 H13 119.0
C14 C13 H13 119.0
C15 C14 C13 116.5(8)
C15 C14 C17 121.7(10)
C13 C14 C17 121.8(10)
C16 C15 C14 122.0(8)
C16 C15 H15 119.0
C14 C15 H15 119.0
C15 C16 C11 122.6(7)
C15 C16 S2 118.6(5)
C11 C16 S2 118.8(5)
C19 C17 C20 117.1(10)
C19 C17 C14 114.4(10)
C20 C17 C14 115.3(10)
C19 C17 C18 103.7(10)
C20 C17 C18 97.5(9)
C14 C17 C18 105.7(9)
C17 C18 H18A 109.5
C17 C18 H18B 109.5
H18A C18 H18B 109.5
C17 C18 H18C 109.5
H18A C18 H18C 109.5
H18B C18 H18C 109.5
C17 C19 H19A 109.5
C17 C19 H19B 109.5
H19A C19 H19B 109.5
C17 C19 H19C 109.5
H19A C19 H19C 109.5
H19B C19 H19C 109.5
C17 C20 H20A 109.5
C17 C20 H20B 109.5
H20A C20 H20B 109.5
C17 C20 H20C 109.5
H20A C20 H20C 109.5
H20B C20 H20C 109.5
O3 C21 C26 121.7(6)
O3 C21 C22 121.5(6)
C26 C21 C22 116.8(6)
C23 C22 C21 121.6(6)
C23 C22 S4 119.3(5)
C21 C22 S4 119.1(5)
C22 C23 C24 122.2(7)
C22 C23 H23 118.9
C24 C23 H23 118.9
C23 C24 C25 116.9(6)
C23 C24 C27 119.7(7)
C25 C24 C27 123.4(7)
C26 C25 C24 121.2(6)
C26 C25 H25 119.4
C24 C25 H25 119.4
C25 C26 C21 121.4(6)
C25 C26 S3 120.3(5)
C21 C26 S3 118.2(5)
C28 C27 C30 110.3(9)
C28 C27 C24 110.5(8)
C30 C27 C24 112.7(8)
C28 C27 C29 105.9(10)
C30 C27 C29 108.3(9)
C24 C27 C29 108.9(8)
C27 C28 H28A 109.5
C27 C28 H28B 109.5
H28A C28 H28B 109.5
C27 C28 H28C 109.5
H28A C28 H28C 109.5
H28B C28 H28C 109.5
C27 C29 H29A 109.5
C27 C29 H29B 109.5
H29A C29 H29B 109.5
C27 C29 H29C 109.5
H29A C29 H29C 109.5
H29B C29 H29C 109.5
C27 C30 H30A 109.5
C27 C30 H30B 109.5
H30A C30 H30B 109.5
C27 C30 H30C 109.5
H30A C30 H30C 109.5
H30B C30 H30C 109.5
O4 C31 C36 122.3(6)
O4 C31 C32 121.8(6)
C36 C31 C32 115.9(6)
C33 C32 C31 121.5(7)
C33 C32 S1 120.7(6)
C31 C32 S1 117.7(5)
C32 C33 C34 122.5(7)
C32 C33 H33 118.7
C34 C33 H33 118.7
C33 C34 C35 116.1(7)
C33 C34 C37 122.2(7)
C35 C34 C37 121.7(7)
C36 C35 C34 121.8(7)
C36 C35 H35 119.1
C34 C35 H35 119.1
C35 C36 C31 122.2(6)
C35 C36 S4 119.9(5)
C31 C36 S4 117.9(5)
C40B C37 C38B 125.7(15)
C40B C37 C39A 55.8(12)
C38B C37 C39A 134.8(14)
C40B C37 C40A 55.2(13)
C38B C37 C40A 81.7(14)
C39A C37 C40A 110.2(14)
C40B C37 C34 115.1(11)
C38B C37 C34 109.1(12)
C39A C37 C34 107.3(10)
C40A C37 C34 109.4(10)
C40B C37 C39B 104.2(14)
C38B C37 C39B 90.7(14)
C39A C37 C39B 53.0(12)
C40A C37 C39B 142.9(13)
C34 C37 C39B 107.4(11)
C40B C37 C38A 132.2(14)
C38B C37 C38A 39.9(11)
C39A C37 C38A 101.3(13)
C40A C37 C38A 116.3(14)
C34 C37 C38A 111.7(10)
C39B C37 C38A 51.3(12)
C38B C38A C39B 131(3)
C38B C38A C37 67.8(19)
C39B C38A C37 64.2(14)
C39B C39A C40B 119(2)
C39B C39A C37 64.7(15)
C40B C39A C37 60.4(14)
C40B C40A C37 60.2(14)
C40B C40A C38B 101.9(17)
C37 C40A C38B 48.7(10)
O5 C41 C46 122.2(6)
O5 C41 C42 122.9(6)
C46 C41 C42 114.9(6)
C43 C42 C41 122.2(6)
C43 C42 S5 118.7(5)
C41 C42 S5 119.1(5)
C42 C43 C44 122.8(7)
C42 C43 H43 118.6
C44 C43 H43 118.6
C43 C44 C45 115.4(7)
C43 C44 C47 122.7(8)
C45 C44 C47 121.9(8)
C46 C45 C44 122.4(7)
C46 C45 H45 118.8
C44 C45 H45 118.8
C45 C46 C41 122.2(6)
C45 C46 S6 119.1(5)
C41 C46 S6 118.6(5)
C50B C47 C44 115.1(11)
C50B C47 C49B 103.1(17)
C44 C47 C49B 108.7(12)
C50B C47 C48A 132.3(13)
C44 C47 C48A 112.0(11)
C49B C47 C48A 67.3(16)
C50B C47 C50A 45.7(14)
C44 C47 C50A 106.9(11)
C49B C47 C50A 140.9(15)
C48A C47 C50A 113.0(17)
C50B C47 C49A 67.0(16)
C44 C47 C49A 105.5(11)
C49B C47 C49A 41.7(13)
C48A C47 C49A 106.9(16)
C50A C47 C49A 112.4(16)
C50B C47 C48B 118.3(17)
C44 C47 C48B 105.7(11)
C49B C47 C48B 105.3(16)
C48A C47 C48B 38.5(13)
C50A C47 C48B 80.0(16)
C49A C47 C48B 140.9(14)
C48B C48A C47 76(2)
C48B C48A C49B 131(3)
C47 C48A C49B 56.1(14)
C49B C49A C47 66(2)
C49B C49A C50B 113(3)
C47 C49A C50B 53.9(14)
C50B C50A C47 64.9(19)
O6 C51 C56 122.3(6)
O6 C51 C52 122.9(6)
C56 C51 C52 114.8(6)
C53 C52 C51 122.1(6)
C53 C52 S6 119.4(5)
C51 C52 S6 118.5(5)
C52 C53 C54 122.5(7)
C52 C53 H53 118.7
C54 C53 H53 118.7
C55 C54 C53 115.3(6)
C55 C54 C57 121.3(7)
C53 C54 C57 123.3(7)
C56 C55 C54 123.8(7)
C56 C55 H55 118.1
C54 C55 H55 118.1
C55 C56 C51 121.3(6)
C55 C56 S7 119.7(5)
C51 C56 S7 119.0(5)
C58 C57 C60 111.9(10)
C58 C57 C54 112.3(8)
C60 C57 C54 109.8(8)
C58 C57 C59 105.5(10)
C60 C57 C59 109.3(10)
C54 C57 C59 107.8(8)
C57 C58 H58A 109.5
C57 C58 H58B 109.5
H58A C58 H58B 109.5
C57 C58 H58C 109.5
H58A C58 H58C 109.5
H58B C58 H58C 109.5
C57 C59 H59A 109.5
C57 C59 H59B 109.5
H59A C59 H59B 109.5
C57 C59 H59C 109.5
H59A C59 H59C 109.5
H59B C59 H59C 109.5
C57 C60 H60A 109.5
C57 C60 H60B 109.5
H60A C60 H60B 109.5
C57 C60 H60C 109.5
H60A C60 H60C 109.5
H60B C60 H60C 109.5
O7 C61 C66 122.5(6)
O7 C61 C62 121.2(6)
C66 C61 C62 116.4(6)
C63 C62 C61 121.1(6)
C63 C62 S7 120.1(5)
C61 C62 S7 118.6(5)
C62 C63 C64 122.1(6)
C62 C63 H63 119.0
C64 C63 H63 119.0
C65 C64 C63 116.3(6)
C65 C64 C67 120.7(7)
C63 C64 C67 123.0(7)
C66 C65 C64 123.0(7)
C66 C65 H65 118.5
C64 C65 H65 118.5
C65 C66 C61 121.1(6)
C65 C66 S8 119.6(5)
C61 C66 S8 119.2(5)
C70 C67 C68 109.6(10)
C70 C67 C69 108.3(10)
C68 C67 C69 107.7(10)
C70 C67 C64 109.5(8)
C68 C67 C64 112.6(8)
C69 C67 C64 109.1(8)
C67 C68 H68A 109.5
C67 C68 H68B 109.5
H68A C68 H68B 109.5
C67 C68 H68C 109.5
H68A C68 H68C 109.5
H68B C68 H68C 109.5
C67 C69 H69A 109.5
C67 C69 H69B 109.5
H69A C69 H69B 109.5
C67 C69 H69C 109.5
H69A C69 H69C 109.5
H69B C69 H69C 109.5
C67 C70 H70A 109.5
C67 C70 H70B 109.5
H70A C70 H70B 109.5
C67 C70 H70C 109.5
H70A C70 H70C 109.5
H70B C70 H70C 109.5
O8 C71 C76 122.4(6)
O8 C71 C72 121.9(6)
C76 C71 C72 115.7(6)
C73 C72 C71 120.5(7)
C73 C72 S8 121.5(6)
C71 C72 S8 117.9(5)
C72 C73 C74 122.9(7)
C72 C73 H73 118.6
C74 C73 H73 118.6
C75 C74 C73 116.5(7)
C75 C74 C77 122.3(7)
C73 C74 C77 121.2(8)
C76 C75 C74 122.1(7)
C76 C75 H75 119.0
C74 C75 H75 119.0
C75 C76 C71 122.3(7)
C75 C76 S5 119.8(6)
C71 C76 S5 117.8(5)
C80 C77 C79 105.5(11)
C80 C77 C78 108.2(10)
C79 C77 C78 109.6(11)
C80 C77 C74 113.5(8)
C79 C77 C74 109.9(9)
C78 C77 C74 110.0(8)
C77 C78 H78A 109.5
C77 C78 H78B 109.5
H78A C78 H78B 109.5
C77 C78 H78C 109.5
H78A C78 H78C 109.5
H78B C78 H78C 109.5
C77 C79 H79A 109.5
C77 C79 H79B 109.5
H79A C79 H79B 109.5
C77 C79 H79C 109.5
H79A C79 H79C 109.5
H79B C79 H79C 109.5
C77 C80 H80A 109.5
C77 C80 H80B 109.5
H80A C80 H80B 109.5
C77 C80 H80C 109.5
H80A C80 H80C 109.5
H80B C80 H80C 109.5
O11 C81 O12 123.5(11)
O11 C81 C82 122.0(13)
O12 C81 C82 114.4(11)
C81 C82 H82A 109.5
C81 C82 H82B 109.5
H82A C82 H82B 109.5
C81 C82 H82C 109.5
H82A C82 H82C 109.5
H82B C82 H82C 109.5
N1A C84 C83A 34.0(12)
N1B C85 N1A 39.2(10)
N1B C86 C83B 40.0(12)
O14 C87 H87A 109.5
O14 C87 H87B 109.5
H87A C87 H87B 109.5
O14 C87 H87C 109.5
H87A C87 H87C 109.5
H87B C87 H87C 109.5
O16 C88 O15 125.1(7)
O16 C88 C89 117.4(7)
O15 C88 C89 117.5(8)
C88 C89 H89A 109.5
C88 C89 H89B 109.5
H89A C89 H89B 109.5
C88 C89 H89C 109.5
H89A C89 H89C 109.5
H89B C89 H89C 109.5
C91 C90 H90A 109.5
C91 C90 H90B 109.5
H90A C90 H90B 109.5
C91 C90 H90C 109.5
H90A C90 H90C 109.5
H90B C90 H90C 109.5
O17 C91 N2 121.6(9)
O17 C91 C90 120.2(8)
N2 C91 C90 118.2(9)
N2 C92 H92A 109.5
N2 C92 H92B 109.5
H92A C92 H92B 109.5
N2 C92 H92C 109.5
H92A C92 H92C 109.5
H92B C92 H92C 109.5
N2 C93 H93A 109.5
N2 C93 H93B 109.5
H93A C93 H93B 109.5
N2 C93 H93C 109.5
H93A C93 H93C 109.5
H93B C93 H93C 109.5
C83B C83A N1A 110(7)
C83B C83A O10 71(5)
N1A C83A O10 175(4)
C83B C83A N1B 58(5)
N1A C83A N1B 53(2)
O10 C83A N1B 128(3)
C83B C83A C84 170(7)
N1A C83A C84 60(2)
O10 C83A C84 119(2)
N1B C83A C84 112(3)
C83A C83B N1B 93(5)
C83A C83B O10 79(6)
N1B C83B O10 172(4)
C83A C83B N1A 43(4)
N1B C83B N1A 50.2(19)
O10 C83B N1A 122(3)
C83A C83B C86 157(7)
N1B C83B C86 64(2)
O10 C83B C86 123(2)
N1A C83B C86 115(3)
C40A C40B C39A 127(2)
C40A C40B C37 64.6(14)
C39A C40B C37 63.8(14)
C38A C39B C39A 122(2)
C38A C39B C37 64.5(15)
C39A C39B C37 62.4(14)
C38A C38B C37 72(2)
C38A C38B C40A 116(2)
C37 C38B C40A 49.6(10)
C49A C49B C47 72(2)
C49A C49B C48A 125(3)
C47 C49B C48A 56.6(14)
C50A C50B C47 69.4(19)
C50A C50B C49A 128(2)
C47 C50B C49A 59.1(14)
C48A C48B C47 66(2)

loop_
_geom_bond_atom_site_label_1
_geom_bond_atom_site_label_2
_geom_bond_distance
Ho1 O4 2.294(4)
Ho1 O8 2.310(4)
Ho1 O11 2.322(6)
Ho1 O1 2.334(4)
Ho1 O5 2.349(4)
Ho1 O10 2.350(5)
Ho1 O9 2.603(4)
Ho1 S1 2.9090(18)
Ho1 S5 2.9240(17)
Ho1 Zn1 3.3163(8)
Ho1 Ho2 3.5550(4)
Ho2 O9 2.314(4)
Ho2 O5 2.360(4)
Ho2 O14 2.369(5)
Ho2 O1 2.369(4)
Ho2 O2 2.376(4)
Ho2 O6 2.380(4)
Ho2 O13 2.398(5)
Ho2 S2 2.9420(16)
Ho2 S6 2.9628(16)
Ho2 Ho3 3.5729(4)
Ho3 O3 2.295(4)
Ho3 O15 2.308(5)
Ho3 O7 2.333(4)
Ho3 O2 2.353(4)
Ho3 O17 2.355(5)
Ho3 O6 2.358(4)
Ho3 O9 2.604(4)
Ho3 S7 2.9466(16)
Ho3 S3 2.9759(16)
Ho3 Zn1 3.3085(8)
Zn1 O4 2.085(4)
Zn1 O7 2.090(4)
Zn1 O3 2.108(4)
Zn1 O8 2.153(5)
Zn1 O9 2.175(5)
Zn1 S4 2.7477(18)
S1 C6 1.775(8)
S1 C32 1.793(7)
S2 C2 1.779(7)
S2 C16 1.783(7)
S3 C12 1.777(7)
S3 C26 1.789(7)
S4 C22 1.790(7)
S4 C36 1.792(7)
S5 C42 1.783(7)
S5 C76 1.797(7)
S6 C52 1.780(7)
S6 C46 1.789(7)
S7 C56 1.779(7)
S7 C62 1.786(7)
S8 C72 1.784(7)
S8 C66 1.791(7)
O1 C1 1.301(7)
O2 C11 1.328(7)
O3 C21 1.316(7)
O4 C31 1.310(8)
O5 C41 1.323(7)
O6 C51 1.313(7)
O7 C61 1.319(7)
O8 C71 1.309(8)
O10 C83B 1.21(4)
O10 C83A 1.26(4)
O11 C81 1.205(13)
O12 C81 1.323(15)
O14 C87 1.390(10)
O15 C88 1.249(9)
O16 C88 1.243(9)
O17 C91 1.258(10)
N2 C91 1.280(12)
N2 C93 1.470(11)
N2 C92 1.475(13)
N1A C83A 0.94(3)
N1A N1B 1.03(3)
N1A C83B 1.31(4)
N1A C84 1.46(3)
N1A C85 1.58(3)
N1B C83B 1.09(3)
N1B C83A 1.29(4)
N1B C85 1.50(3)
N1B C86 1.53(3)
C1 C6 1.406(10)
C1 C2 1.418(10)
C2 C3 1.398(9)
C3 C4 1.392(11)
C3 H3 0.9300
C4 C5 1.391(12)
C4 C7 1.528(12)
C5 C6 1.410(10)
C5 H5 0.9300
C7 C10 1.457(17)
C7 C8 1.471(16)
C7 C9 1.554(19)
C8 H8A 0.9600
C8 H8B 0.9600
C8 H8C 0.9600
C9 H9A 0.9600
C9 H9B 0.9600
C9 H9C 0.9600
C10 H10A 0.9600
C10 H10B 0.9600
C10 H10C 0.9600
C11 C16 1.406(9)
C11 C12 1.410(9)
C12 C13 1.394(9)
C13 C14 1.397(13)
C13 H13 0.9300
C14 C15 1.384(13)
C14 C17 1.535(13)
C15 C16 1.378(9)
C15 H15 0.9300
C17 C19 1.446(15)
C17 C20 1.477(15)
C17 C18 1.603(17)
C18 H18A 0.9600
C18 H18B 0.9600
C18 H18C 0.9600
C19 H19A 0.9600
C19 H19B 0.9600
C19 H19C 0.9600
C20 H20A 0.9600
C20 H20B 0.9600
C20 H20C 0.9600
C21 C26 1.399(9)
C21 C22 1.400(9)
C22 C23 1.373(9)
C23 C24 1.392(10)
C23 H23 0.9300
C24 C25 1.399(10)
C24 C27 1.535(10)
C25 C26 1.397(9)
C25 H25 0.9300
C27 C28 1.504(14)
C27 C30 1.506(13)
C27 C29 1.539(15)
C28 H28A 0.9600
C28 H28B 0.9600
C28 H28C 0.9600
C29 H29A 0.9600
C29 H29B 0.9600
C29 H29C 0.9600
C30 H30A 0.9600
C30 H30B 0.9600
C30 H30C 0.9600
C31 C36 1.404(9)
C31 C32 1.411(9)
C32 C33 1.382(10)
C33 C34 1.395(11)
C33 H33 0.9300
C34 C35 1.407(11)
C34 C37 1.547(11)
C35 C36 1.379(9)
C35 H35 0.9300
C37 C40B 1.49(3)
C37 C38B 1.52(3)
C37 C39A 1.53(2)
C37 C40A 1.55(2)
C37 C39B 1.56(3)
C37 C38A 1.57(2)
C38A C38B 1.05(3)
C38A C39B 1.35(3)
C39A C39B 1.38(3)
C39A C40B 1.41(3)
C40A C40B 1.41(3)
C40A C38B 2.01(3)
C41 C46 1.403(9)
C41 C42 1.421(9)
C42 C43 1.369(9)
C43 C44 1.395(11)
C43 H43 0.9300
C44 C45 1.404(11)
C44 C47 1.534(11)
C45 C46 1.381(9)
C45 H45 0.9300
C47 C50B 1.50(3)
C47 C49B 1.54(3)
C47 C48A 1.55(3)
C47 C50A 1.55(3)
C47 C49A 1.60(3)
C47 C48B 1.64(3)
C48A C48B 1.05(3)
C48A C49B 1.71(4)
C49A C49B 1.12(3)
C49A C50B 1.71(4)
C50A C50B 1.19(4)
C51 C56 1.421(9)
C51 C52 1.422(9)
C52 C53 1.381(9)
C53 C54 1.401(11)
C53 H53 0.9300
C54 C55 1.387(11)
C54 C57 1.534(10)
C55 C56 1.378(9)
C55 H55 0.9300
C57 C58 1.473(15)
C57 C60 1.498(15)
C57 C59 1.559(16)
C58 H58A 0.9600
C58 H58B 0.9600
C58 H58C 0.9600
C59 H59A 0.9600
C59 H59B 0.9600
C59 H59C 0.9600
C60 H60A 0.9600
C60 H60B 0.9600
C60 H60C 0.9600
C61 C66 1.402(9)
C61 C62 1.416(9)
C62 C63 1.390(9)
C63 C64 1.394(10)
C63 H63 0.9300
C64 C65 1.387(10)
C64 C67 1.546(10)
C65 C66 1.382(9)
C65 H65 0.9300
C67 C70 1.478(15)
C67 C68 1.483(14)
C67 C69 1.515(16)
C68 H68A 0.9600
C68 H68B 0.9600
C68 H68C 0.9600
C69 H69A 0.9600
C69 H69B 0.9600
C69 H69C 0.9600
C70 H70A 0.9600
C70 H70B 0.9600
C70 H70C 0.9600
C71 C76 1.414(9)
C71 C72 1.417(10)
C72 C73 1.388(10)
C73 C74 1.390(11)
C73 H73 0.9300
C74 C75 1.387(11)
C74 C77 1.532(11)
C75 C76 1.371(10)
C75 H75 0.9300
C77 C80 1.486(15)
C77 C79 1.495(17)
C77 C78 1.521(15)
C78 H78A 0.9600
C78 H78B 0.9600
C78 H78C 0.9600
C79 H79A 0.9600
C79 H79B 0.9600
C79 H79C 0.9600
C80 H80A 0.9600
C80 H80B 0.9600
C80 H80C 0.9600
C81 C82 1.502(17)
C82 H82A 0.9600
C82 H82B 0.9600
C82 H82C 0.9600
C84 C83A 1.69(3)
C86 C83B 1.64(3)
C87 H87A 0.9600
C87 H87B 0.9600
C87 H87C 0.9600
C88 C89 1.493(11)
C89 H89A 0.9600
C89 H89B 0.9600
C89 H89C 0.9600
C90 C91 1.511(13)
C90 H90A 0.9600
C90 H90B 0.9600
C90 H90C 0.9600
C92 H92A 0.9600
C92 H92B 0.9600
C92 H92C 0.9600
C93 H93A 0.9600
C93 H93B 0.9600
C93 H93C 0.9600
C83A C83B 0.63(4)
